data_2015533
loop_
_publ_author_name
'M. Enriqueta D\'iaz de Vivar'
'Sergio Baggio'
'Mar\'ia Teresa Garland'
'Ricardo Baggio'

_publ_section_title
;
Triaquamanganese sulfite revisited
;
_journal_coeditor_code BC3010
_journal_issue 9
_journal_name_full 'Acta Crystallographica, Section C'
_journal_page_first i79
_journal_page_last i82
_journal_paper_doi 10.1107/S0108270106028253
_journal_volume 62
_journal_year 2006
_chemical_formula_iupac 'Mn (S O3)(H2 O)3'
_chemical_formula_moiety 'H6 Mn O6 S'
_chemical_formula_sum 'H6 Mn O6 S'
_chemical_formula_weight 189.05
_chemical_name_systematic
;
Triaquamanganese sulfite
;
_space_group_IT_number 19
_space_group_name_Hall 'P 2ac 2ab'
_space_group_name_H-M_alt 'P 21 21 21'
_symmetry_cell_setting orthorhombic
_symmetry_space_group_name_Hall 'P 2ac 2ab'
_symmetry_space_group_name_H-M 'P 21 21 21'
_atom_sites_solution_hydrogens difmap
_atom_sites_solution_primary direct
_atom_sites_solution_secondary difmap
_cell_angle_alpha 90.00
_cell_angle_beta 90.00
_cell_angle_gamma 90.00
_cell_formula_units_Z 4
_cell_length_a 9.7577(10)
_cell_length_b 5.6319(6)
_cell_length_c 9.5579(10)
_cell_measurement_reflns_used 2841
_cell_measurement_temperature 295(2)
_cell_measurement_theta_max 26.12
_cell_measurement_theta_min 3.14
_cell_volume 525.25(10)
_computing_cell_refinement 'SAINT-NT (Bruker, 2000)'
_computing_data_collection 'SMART-NT (Bruker, 2001)'
_computing_data_reduction SAINT-NT
_computing_molecular_graphics 'SHELXTL-NT (Bruker, 2000)'
_computing_publication_material 'SHELXTL-NT and PLATON (Spek, 2005)'
_computing_structure_refinement 'SHELXL97 (Sheldrick, 1997)'
_computing_structure_solution 'SHELXS97 (Sheldrick, 1997)'
_diffrn_ambient_temperature 295(2)
_diffrn_measured_fraction_theta_full 1.00
_diffrn_measured_fraction_theta_max 0.958
_diffrn_measurement_device_type 'Bruker SMART CCD area-detector'
_diffrn_measurement_method '\f and \w scans'
_diffrn_radiation_monochromator graphite
_diffrn_radiation_source 'fine-focus sealed tube'
_diffrn_radiation_type MoK\a
_diffrn_radiation_wavelength 0.71073
_diffrn_reflns_av_R_equivalents 0.0210
_diffrn_reflns_av_sigmaI/netI 0.0169
_diffrn_reflns_limit_h_max 12
_diffrn_reflns_limit_h_min -12
_diffrn_reflns_limit_k_max 7
_diffrn_reflns_limit_k_min -7
_diffrn_reflns_limit_l_max 12
_diffrn_reflns_limit_l_min -12
_diffrn_reflns_number 4391
_diffrn_reflns_theta_full 25.00
_diffrn_reflns_theta_max 27.94
_diffrn_reflns_theta_min 2.98
_diffrn_standards_number 0
_exptl_absorpt_coefficient_mu 2.856
_exptl_absorpt_correction_T_max 0.8037
_exptl_absorpt_correction_T_min 0.6579
_exptl_absorpt_correction_type multi-scan
_exptl_absorpt_process_details '(SADABS; Sheldrick, 2001)'
_exptl_crystal_colour colourless
_exptl_crystal_density_diffrn 2.391
_exptl_crystal_density_method 'not measured'
_exptl_crystal_description prism
_exptl_crystal_F_000 380
_exptl_crystal_size_max 0.16
_exptl_crystal_size_mid 0.10
_exptl_crystal_size_min 0.08
_refine_diff_density_max 0.280
_refine_diff_density_min -0.294
_refine_ls_abs_structure_details 'Flack (1983), 424 Friedel pairs'
_refine_ls_abs_structure_Flack 0.45(4)
_refine_ls_extinction_method none
_refine_ls_goodness_of_fit_ref 0.967
_refine_ls_hydrogen_treatment refall
_refine_ls_matrix_type full
_refine_ls_number_parameters 99
_refine_ls_number_reflns 1190
_refine_ls_number_restraints 15
_refine_ls_restrained_S_all 0.963
_refine_ls_R_factor_all 0.0207
_refine_ls_R_factor_gt 0.0199
_refine_ls_shift/su_max 0.000
_refine_ls_shift/su_mean 0.000
_refine_ls_structure_factor_coef Fsqd
_refine_ls_weighting_details 'calc w=1/[\s^2^(Fo^2^)+(0.033P)^2^+0.26P] where P=(Fo^2^+2Fc^2^)/3'
_refine_ls_weighting_scheme calc
_refine_ls_wR_factor_gt 0.0516
_refine_ls_wR_factor_ref 0.0520
_reflns_number_gt 1152
_reflns_number_total 1190
_reflns_threshold_expression I>2\s(I)
_cod_data_source_file bc3010.cif
_cod_depositor_comments
;
 Removing incorrectly marked comments that were interpreted as '_geom_hbond'
 loop values.

 Antanas Vaitkus,
 2017-03-07
;
_cod_original_sg_symbol_Hall 'P 2ac 2ab '
_cod_database_code 2015533

loop_
_symmetry_equiv_pos_as_xyz
'x, y, z'
'-x+1/2, -y, z+1/2'
'-x, y+1/2, -z+1/2'
'x+1/2, -y+1/2, -z'

loop_
_atom_site_type_symbol
_atom_site_label
_atom_site_fract_x
_atom_site_fract_y
_atom_site_fract_z
_atom_site_U_iso_or_equiv
_atom_site_adp_type
_atom_site_calc_flag
_atom_site_refinement_flags
_atom_site_occupancy
Mn Mn 0.72347(2) 0.74583(7) 0.31243(3) 0.01620(10) Uani d . 1
S S 0.43471(4) 0.74645(13) 0.15987(4) 0.01545(11) Uani d . 1
O O1 0.58817(13) 0.7523(4) 0.13265(14) 0.0283(3) Uani d . 1
O O2 0.3783(3) 0.9583(3) 0.0795(3) 0.0278(6) Uani d . 1
O O3 0.3843(3) 0.5299(3) 0.0774(3) 0.0257(6) Uani d . 1
O O1W 0.86732(16) 0.7570(6) 0.48472(15) 0.0337(3) Uani d D 1
O O2W 0.8640(3) 0.9976(3) 0.2024(4) 0.0225(6) Uani d D 1
O O3W 0.8615(3) 0.4888(3) 0.2019(3) 0.0206(5) Uani d D 1
H H1WA 0.886(5) 0.631(6) 0.517(5) 0.060(13) Uiso d D 1
H H1WB 0.902(5) 0.859(7) 0.524(6) 0.068(14) Uiso d D 1
H H2WA 0.861(6) 0.992(7) 0.120(4) 0.073(14) Uiso d D 1
H H2WB 0.942(3) 0.994(5) 0.226(3) 0.032(8) Uiso d D 1
H H3WA 0.870(4) 0.518(5) 0.120(3) 0.021(8) Uiso d D 1
H H3WC 0.840(3) 0.349(5) 0.206(3) 0.033(8) Uiso d D 1

loop_
_atom_site_aniso_label
_atom_site_aniso_U_11
_atom_site_aniso_U_22
_atom_site_aniso_U_33
_atom_site_aniso_U_12
_atom_site_aniso_U_13
_atom_site_aniso_U_23
Mn 0.01598(15) 0.01500(15) 0.01762(15) 0.0002(2) -0.00080(9) -0.0003(2)
S 0.0173(2) 0.0145(2) 0.01450(19) 0.0002(4) -0.00028(14) -0.0001(3)
O1 0.0169(6) 0.0451(8) 0.0228(7) -0.0008(12) -0.0021(5) 0.0005(12)
O2 0.0404(14) 0.0223(9) 0.0207(14) 0.0120(10) -0.0023(17) 0.0008(9)
O3 0.0374(14) 0.0202(9) 0.0195(13) -0.0117(9) -0.0002(17) -0.0013(8)
O1W 0.0320(8) 0.0433(10) 0.0260(7) -0.0011(15) -0.0105(6) -0.0024(15)
O2W 0.0206(12) 0.0227(10) 0.0244(14) -0.0013(9) 0.0000(16) 0.0002(8)
O3W 0.0272(13) 0.0177(10) 0.0170(12) 0.0007(9) 0.0017(15) -0.0017(8)

loop_
_atom_type_symbol
_atom_type_description
_atom_type_scat_dispersion_real
_atom_type_scat_dispersion_imag
_atom_type_scat_source
H H 0.0000 0.0000 'International Tables Vol C Tables 4.2.6.8 and 6.1.1.4'
O O 0.0106 0.0060 'International Tables Vol C Tables 4.2.6.8 and 6.1.1.4'
S S 0.1246 0.1234 'International Tables Vol C Tables 4.2.6.8 and 6.1.1.4'
Mn Mn 0.3368 0.7283 'International Tables Vol C Tables 4.2.6.8 and 6.1.1.4'

loop_
_geom_angle_atom_site_label_1
_geom_angle_atom_site_label_2
_geom_angle_atom_site_label_3
_geom_angle_site_symmetry_1
_geom_angle_site_symmetry_3
_geom_angle
_geom_angle_publ_flag
O1 Mn O2 3_645 . 96.40(10) y
O1 Mn O3 . 3_655 94.40(10) y
O1 Mn O1W . . 176.08(8) y
O1 Mn O2W . . 89.43(10) y
O1 Mn O3W . . 90.19(10) y
O2 Mn O3 3_645 3_655 95.58(6) y
O2 Mn O1W 3_645 . 87.49(11) y
O2 Mn O2W 3_645 . 168.96(9) y
O2 Mn O3W 3_645 . 91.00(9) y
O3 Mn O1W 3_655 . 85.64(11) y
O3 Mn O2W 3_655 . 93.30(9) y
O3 Mn O3W 3_655 . 171.50(9) y
O1W Mn O2W . . 86.66(11) y
O1W Mn O3W . . 89.28(10) y
O2W Mn O3W . . 79.58(5) y
O1 S O2 . . 104.65(14) y
O1 S O3 . . 104.21(13) y
O2 S O3 . . 104.36(8) y
S O1 Mn . . 117.64(7) ?
S O2 Mn . 3_655 120.82(14) ?
S O3 Mn . 3_645 119.27(14) ?
H1WA O1W H1WB . . 112(3) y
H2WA O2W H2WB . . 109(4) y
H3WA O3W H3WC . . 106(3) y

loop_
_geom_bond_atom_site_label_1
_geom_bond_atom_site_label_2
_geom_bond_site_symmetry_2
_geom_bond_distance
_geom_bond_publ_flag
Mn O1 . 2.1673(13) y
Mn O2 3_645 2.162(2) y
Mn O3 3_655 2.185(2) y
Mn O1W . 2.1647(14) y
Mn O2W . 2.236(2) y
Mn O3W . 2.242(2) y
S O1 . 1.5202(13) y
S O2 . 1.522(2) y
S O3 . 1.533(2) y
O1W H1WA . 0.79(3) y
O1W H1WB . 0.77(3) y
O2W H2WA . 0.79(3) y
O2W H2WB . 0.79(2) y
O3W H3WA . 0.80(3) y
O3W H3WC . 0.81(3) y

loop_
_geom_hbond_atom_site_label_D
_geom_hbond_atom_site_label_H
_geom_hbond_atom_site_label_A
_geom_hbond_site_symmetry_A
_geom_hbond_distance_DH
_geom_hbond_distance_HA
_geom_hbond_distance_DA
_geom_hbond_angle_DHA
O1W H1WA O1 2_665 0.79(3) 2.44(3) 3.227(4) 172(5)
O2W H2WA O3 4_565 0.79(3) 1.90(4) 2.686(5) 171(6)
O3W H3WA O2 4_565 0.80(3) 1.92(3) 2.711(4) 171(3)
O1W H1WB O1 2_675 0.77(3) 2.42(3) 3.134(4) 155(5)
O2W H2WB O3W 3_755 0.79(2) 2.04(3) 2.830(2) 176(3)
O3W H3WC O2W 1_545 0.81(3) 1.99(3) 2.766(2) 158(3)
